data_1527886
loop_
_publ_author_name
'Norlund Christensen, A.'
'Hazell, R.G.'

_publ_section_title
;
 The Crystal Structure of the Tetragonal Modification of Yb O O H
;
_journal_name_full 'Acta Chemica Scandinavica (1-27,1973-42,1988)'
_journal_page_first 1171
_journal_page_last 1176
_journal_volume 26
_journal_year 1972
_chemical_formula_sum 'H O2 Yb'
_chemical_name_systematic 'Yb O O H'
_space_group_IT_number 113
_symmetry_space_group_name_Hall 'P -4 2ab'
_symmetry_space_group_name_H-M 'P -4 21 m'
_cell_angle_alpha 90
_cell_angle_beta 90
_cell_angle_gamma 90
_cell_formula_units_Z 4
_cell_length_a 5.465
_cell_length_b 5.465
_cell_length_c 5.327
_cell_volume 159.097
_citation_journal_id_ASTM ACSAA4
_cod_data_source_file NorlundChristensen_ACSAA4_1972_968.cif
_cod_data_source_block H1O2Yb1
_cod_original_cell_volume 159.0974
_cod_original_formula_sum 'H1 O2 Yb1'
_cod_database_code 1527886

loop_
_symmetry_equiv_pos_as_xyz
x,y,z
y,-x,-z
-x,-y,z
-y,x,-z
x+1/2,-y+1/2,-z
-y+1/2,-x+1/2,z
-x+1/2,y+1/2,-z
y+1/2,x+1/2,z

loop_
_atom_site_label
_atom_site_type_symbol
_atom_site_fract_x
_atom_site_fract_y
_atom_site_fract_z
_atom_site_occupancy
_atom_site_U_iso_or_equiv
O1 O-2 0.5 0 0.1 1 0.0
O2 O-2 0 0 0 1 0.0
O3 O-2 0.324 0.824 0.59 1 0.0
Yb1 Yb+3 0.2194 0.7194 0.2 1 0.0
